data_2009395
loop_
_publ_author_name
'Ondr\'a\ucek, J.'
'Pakhomova, S.'
'Novotn\'y, J.'
'Hovorka, M.'
'\<S\<cigel, R.'

_publ_section_title
;
 Structure of methyl
 2'-acetoxy-6'-<i>tert</i>-butyl-2-hydroxy-1,1'-binaphthalene-3-carboxylate,
 C~28~H~26~O~5~
;
_journal_issue 1
_journal_name_full 'Acta Crystallographica Section C'
_journal_page_first 137
_journal_page_last 139
_journal_paper_doi 10.1107/S0108270193005761
_journal_volume 50
_journal_year 1994
_chemical_formula_sum 'C28 H26 O5'
_chemical_formula_weight 442.51
_space_group_IT_number 2
_space_group_name_Hall '-P 1'
_space_group_name_H-M_alt 'P -1'
_symmetry_cell_setting triclinic
_symmetry_space_group_name_Hall '-P 1'
_symmetry_space_group_name_H-M 'P -1'
_atom_type_scat_source 'SHELX76 (Sheldrick, 1976)'
_cell_angle_alpha 110.73(2)
_cell_angle_beta 95.59(3)
_cell_angle_gamma 111.05(2)
_cell_formula_units_Z 2
_cell_length_a 9.078(3)
_cell_length_b 10.848(3)
_cell_length_c 13.745(4)
_cell_measurement_reflns_used 18
_cell_measurement_temperature 295
_cell_measurement_theta_max 22.56
_cell_measurement_theta_min 20.05
_cell_volume 1141.7(7)
_diffrn_measurement_device 'Enraf-Nonius CAD-4'
_diffrn_measurement_method \w/2\q
_diffrn_radiation_type MoK\a
_diffrn_radiation_wavelength 0.71073
_diffrn_reflns_av_R_equivalents 0.010
_diffrn_reflns_limit_h_max 10
_diffrn_reflns_limit_h_min 0
_diffrn_reflns_limit_k_max 12
_diffrn_reflns_limit_k_min -12
_diffrn_reflns_limit_l_max 16
_diffrn_reflns_limit_l_min -16
_diffrn_reflns_number 4291
_diffrn_reflns_theta_max 25
_diffrn_standards_decay_% -0.8
_diffrn_standards_interval_time 120
_diffrn_standards_number 2
_exptl_absorpt_correction_type none
_exptl_crystal_colour yellow
_exptl_crystal_density_diffrn 1.29
_exptl_crystal_size_max 0.55
_exptl_crystal_size_mid 0.30
_exptl_crystal_size_min 0.25
_refine_diff_density_max 0.23
_refine_diff_density_min -0.26
_refine_ls_extinction_method none
_refine_ls_goodness_of_fit_obs 1.352
_refine_ls_hydrogen_treatment refall
_refine_ls_number_parameters 402
_refine_ls_number_reflns 3404
_refine_ls_R_factor_obs 0.047
_refine_ls_shift/esd_max 0.007
_refine_ls_structure_factor_coef F
_refine_ls_weighting_details 'w = 1/[\sF~o~^2^ + 0.0009F~o~^2^]'
_refine_ls_weighting_scheme calc
_refine_ls_wR_factor_obs 0.054
_reflns_number_observed 3404
_reflns_number_total 3934
_reflns_observed_criterion I>1.96\s(I)
_cod_data_source_file li1053.cif
_cod_data_source_block li1053_structure_1_of_1
_cod_depositor_comments
;
 Adding the _atom_site_type_symbol data item.

 Antanas Vaitkus,
 2017-01-17

The following automatic conversions were performed:

'_refine_ls_weighting_scheme' value '1/[\sF~o~^2^ + 0.0009F~o~^2^]'
was changed to 'calc'. New tag '_refine_ls_weighting_details' was
created. The value of the new tag was set to 'w = 1/[\sF~o~^2^ +
0.0009F~o~^2^]'.

Automatic conversion script
Id: cif_fix_values 3143 2015-03-26 13:38:13Z robertas 
;
_cod_original_cell_volume 1141.8(7)
_cod_database_code 2009395

loop_
_space_group_symop_id
_space_group_symop_operation_xyz
1 x,y,z
2 -x,-y,-z

loop_
_atom_site_label
_atom_site_type_symbol
_atom_site_fract_x
_atom_site_fract_y
_atom_site_fract_z
_atom_site_U_iso_or_equiv
O1 O .1475(2) .15780(10) .30780(10) .0502(6)
O2 O .3678(2) .34710(10) .26280(10) .0656(6)
O3 O .4151(2) .27670(10) .10090(10) .0676(7)
O1' O -.26870(10) -.06160(10) .22290(10) .0458(5)
O2' O -.4910(2) -.2715(2) .1527(2) .1000(9)
C1 C .0235(2) -.0844(2) .17870(10) .0362(7)
C2 C .1279(2) .0585(2) .20800(10) .0367(7)
C3 C .2141(2) .1014(2) .13570(10) .0378(7)
C4 C .1853(2) -.0010(2) .03380(10) .0400(7)
C5 C .0545(3) -.2536(2) -.1043(2) .0539(9)
C6 C -.0464(3) -.3957(3) -.1343(2) .0674(10)
C7 C -.1265(3) -.4385(2) -.0618(2) .0681(10)
C8 C -.1058(3) -.3395(2) .0390(2) .0542(8)
C9 C -.0021(2) -.1904(2) .07380(10) .0389(7)
C10 C .0793(2) -.1475(2) -.00010(10) .0397(7)
C11 C .3364(2) .2526(2) .1730(2) .0469(8)
C12 C .5389(5) .4234(3) .1326(3) .0917(15)
C1' C -.0506(2) -.1259(2) .26120(10) .0372(7)
C2' C -.1904(2) -.1147(2) .28200(10) .0403(7)
C3' C -.2535(2) -.1429(2) .3646(2) .0467(8)
C4' C -.1758(2) -.1852(2) .4275(2) .0470(8)
C5' C .0527(2) -.2428(2) .47600(10) .0420(8)
C6' C .1941(2) -.2576(2) .46130(10) .0401(7)
C7' C .2512(2) -.2325(2) .37440(10) .0441(8)
C8' C .1743(2) -.1921(2) .31000(10) .0434(8)
C9' C .0299(2) -.1737(2) .32530(10) .0361(7)
C10' C -.0321(2) -.2024(2) .40940(10) .0379(7)
C11' C -.4243(2) -.1490(2) .1646(2) .0521(8)
C12' C -.5004(3) -.0736(3) .1204(2) .0630(12)
C13' C .2940(2) -.2915(2) .53590(10) .0470(8)
C14' C .4621(3) -.1617(3) .5888(2) .0621(11)
C15' C .3161(4) -.4281(3) .4703(2) .0735(14)
C16' C .2136(3) -.3164(3) .6237(2) .0599(11)
HO1 H .229(3) .241(3) .312(2) 0.081(8)
HC4 H .237(2) .030(2) -.0120(10) ?
HC5 H .114(3) -.216(2) -.153(2) ?
HC6 H -.060(3) -.469(2) -.208(2) ?
HC7 H -.203(3) -.548(3) -.086(2) ?
HC8 H -.161(3) -.375(2) .086(2) ?
H1C12 H .576(4) .432(4) .071(3) ?
H2C12 H .622(4) .447(3) .192(3) ?
H3C12 H .484(4) .485(4) .154(3) ?
HC3' H -.350(2) -.129(2) .3780(10) ?
HC4' H -.220(3) -.205(2) .486(2) ?
HC5' H .009(2) -.261(2) .5350(10) ?
HC7' H .352(2) -.244(2) .3610(10) ?
HC8' H .218(2) -.172(2) .255(2) ?
H1C12' H -.533(4) -.114(3) .050(2) ?
H2C12' H -.413(4) .027(3) .131(2) ?
H3C12' H -.594(4) -.078(3) .146(2) ?
H1C14' H .530(3) -.176(2) .639(2) ?
H2C14' H .440(3) -.075(3) .631(2) ?
H3C14' H .531(3) -.141(2) .535(2) ?
H1C15' H .370(3) -.455(2) .514(2) ?
H2C15' H .374(3) -.415(3) .415(2) ?
H3C15' H .202(4) -.517(3) .429(2) ?
H1C16' H .098(3) -.407(2) .591(2) ?
H2C16' H .191(3) -.229(2) .668(2) ?
H3C16' H .286(3) -.328(2) .672(2) ?

loop_
_geom_angle_atom_site_label_1
_geom_angle_atom_site_label_2
_geom_angle_atom_site_label_3
_geom_angle
_geom_angle_publ_flag
C11 O3 C12 116.9(2) yes
C2' O1' C11' 117.5(2) yes
C2 C1 C9 119.6(2) yes
C9 C1 C1' 121.6(2) yes
C2 C1 C1' 118.70(10) yes
O1 C2 C1 118.30(10) yes
O1 C2 C3 120.7(2) yes
C1 C2 C3 120.90(10) yes
C2 C3 C4 119.0(2) yes
C2 C3 C11 119.6(2) yes
C4 C3 C11 121.4(2) yes
C3 C4 C10 122.20(10) yes
C6 C5 C10 120.6(2) yes
C5 C6 C7 120.0(3) yes
C6 C7 C8 121.1(2) yes
C7 C8 C9 121.0(2) yes
C1 C9 C8 122.5(2) yes
C1 C9 C10 119.8(2) yes
C8 C9 C10 117.7(2) yes
C4 C10 C5 121.8(2) yes
C4 C10 C9 118.50(10) yes
C5 C10 C9 119.6(2) yes
O2 C11 O3 122.1(2) yes
O2 C11 C3 124.0(2) yes
O3 C11 C3 113.9(2) yes
C1 C1' C2' 122.7(2) yes
C1 C1' C9' 119.7(2) yes
C2' C1' C9' 117.5(2) yes
O1' C2' C1' 118.70(10) yes
O1' C2' C3' 118.2(2) yes
C1' C2' C3' 122.9(2) yes
C2' C3' C4' 119.9(2) yes
C3' C4' C10' 120.5(2) yes
C6' C5' C10' 122.3(2) yes
C5' C6' C7' 116.7(2) yes
C5' C6' C13' 123.50(10) yes
C7' C6' C13' 119.7(2) yes
C6' C7' C8' 122.5(2) yes
C7' C8' C9' 121.50(10) yes
C1' C9' C10' 120.2(2) yes
C1' C9' C8' 122.70(10) yes
C8' C9' C10' 117.0(2) yes
C4' C10' C5' 121.2(2) yes
C4' C10' C9' 118.8(2) yes
C5' C10' C9' 119.9(2) yes
O1' C11' O2' 122.7(2) yes
O1' C11' C12' 112.3(2) yes
O2' C11' C12' 125.0(2) yes
C6' C13' C14' 108.0(2) yes
C6' C13' C15' 109.70(10) yes
C6' C13' C16' 112.4(2) yes
C14' C13' C15' 109.2(2) yes
C14' C13' C16' 108.9(2) yes
C15' C13' C16' 108.6(2) yes
O1 H01 O2 155(2) yes

loop_
_geom_bond_atom_site_label_1
_geom_bond_atom_site_label_2
_geom_bond_distance
_geom_bond_publ_flag
O1 C2 1.358(2) yes
O2 C11 1.217(2) yes
O3 C11 1.322(3) yes
O3 C12 1.454(3) yes
O1' C2' 1.418(3) yes
O1' C11' 1.348(2) yes
O2' C11' 1.187(3) yes
C1 C2 1.375(3) yes
C1 C1' 1.495(2) yes
C1 C9 1.423(2) yes
C2 C3 1.426(2) yes
C3 C4 1.372(2) yes
C3 C11 1.474(2) yes
C4 C10 1.400(3) yes
C5 C6 1.359(3) yes
C5 C10 1.418(3) yes
C6 C7 1.401(4) yes
C7 C8 1.364(3) yes
C8 C9 1.415(3) yes
C9 C10 1.424(2) yes
C1' C2' 1.365(3) yes
C1' C9' 1.432(3) yes
C2' C3' 1.399(3) yes
C3' C4' 1.360(4) yes
C4' C10' 1.416(3) yes
C5' C6' 1.375(3) yes
C5' C10' 1.418(3) yes
C6' C7' 1.421(2) yes
C6' C13' 1.528(3) yes
C7' C8' 1.355(3) yes
C8' C9' 1.419(3) yes
C9' C10' 1.416(2) yes
C11' C12' 1.480(5) yes
C13' C14' 1.535(3) yes
C13' C15' 1.534(4) yes
C13' C16' 1.524(3) yes
O2 HO1 1.74(3) yes
O1 HO1 0.92(2) yes

loop_
_geom_torsion_atom_site_label_1
_geom_torsion_atom_site_label_2
_geom_torsion_atom_site_label_3
_geom_torsion_atom_site_label_4
_geom_torsion
C2 C1 C1' C2' 85.8(2)
C3' C2' O1' C11' -63.6(2)
C2' O1' C11' O2' -7.6(3)
C3 C2 O1 HO1 -6.1(17)
C4 C3 C11 O3 -1.5(3)
C5' C6' C13' C16' 3.6(3)
